data_1514801
loop_
_publ_author_name
'Yamaguchi, Kazuya'
'Kondo, Hiroki'
'Yamaguchi, Junichiro'
'Itami, Kenichiro'

_publ_section_title
;
 Aromatic C--H coupling with hindered arylboronic acids by Pd/Fe dual
 catalysts
;
_journal_issue 9
_journal_name_full 'Chemical Science'
_journal_page_first 3753
_journal_paper_doi 10.1039/c3sc51206a
_journal_volume 4
_journal_year 2013
_chemical_absolute_configuration rmad
_chemical_formula_sum 'C24 H28 Cl3 N O6 Pd S'
_chemical_formula_weight 671.28
_chemical_name_systematic
; 
 ? 
;
_space_group_IT_number 4
_symmetry_cell_setting monoclinic
_symmetry_space_group_name_Hall 'P 2yb'
_symmetry_space_group_name_H-M 'P 1 21 1'
_atom_sites_solution_hydrogens geom
_atom_sites_solution_primary direct
_atom_sites_solution_secondary difmap
_audit_creation_method SHELXL-97
_cell_angle_alpha 90.00
_cell_angle_beta 107.302(4)
_cell_angle_gamma 90.00
_cell_formula_units_Z 2
_cell_length_a 9.3736(10)
_cell_length_b 15.1780(11)
_cell_length_c 10.1053(9)
_cell_measurement_reflns_used 4121
_cell_measurement_temperature 103(2)
_cell_measurement_theta_max 25.3458
_cell_measurement_theta_min 3.4154
_cell_volume 1372.7(2)
_computing_cell_refinement 'RIGAKU CrystalClear'
_computing_data_collection 'RIGAKU CrystalClear'
_computing_data_reduction 'RIGAKU CrystalClear'
_computing_molecular_graphics ORTEP-III
_computing_structure_refinement 'SHELXL-97 (Sheldrick, 1997)'
_computing_structure_solution SIR-97
_diffrn_ambient_temperature 103(2)
_diffrn_measured_fraction_theta_full 0.993
_diffrn_measured_fraction_theta_max 0.993
_diffrn_measurement_device_type
;
Saturn70 CCD (4x4 bin mode) with MicroMax-007
;
_diffrn_radiation_monochromator graphite
_diffrn_radiation_source 'fine-focus sealed tube'
_diffrn_radiation_type MoK\a
_diffrn_radiation_wavelength 0.71070
_diffrn_reflns_av_R_equivalents 0.0287
_diffrn_reflns_av_sigmaI/netI 0.0547
_diffrn_reflns_limit_h_max 7
_diffrn_reflns_limit_h_min -11
_diffrn_reflns_limit_k_max 17
_diffrn_reflns_limit_k_min -17
_diffrn_reflns_limit_l_max 12
_diffrn_reflns_limit_l_min -11
_diffrn_reflns_number 8294
_diffrn_reflns_theta_full 25.00
_diffrn_reflns_theta_max 25.00
_diffrn_reflns_theta_min 3.54
_exptl_absorpt_coefficient_mu 1.083
_exptl_absorpt_correction_T_max 0.8544
_exptl_absorpt_correction_T_min 0.8544
_exptl_absorpt_correction_type multi-scan
_exptl_absorpt_process_details 'Jacobson, R. (1998) Private communication'
_exptl_crystal_colour Colorless
_exptl_crystal_density_diffrn 1.624
_exptl_crystal_density_method 'not measured'
_exptl_crystal_description Block
_exptl_crystal_F_000 680
_exptl_crystal_size_max 0.15
_exptl_crystal_size_mid 0.15
_exptl_crystal_size_min 0.15
_refine_diff_density_max 0.378
_refine_diff_density_min -0.503
_refine_diff_density_rms 0.101
_refine_ls_abs_structure_details 'Flack H D (1983), Acta Cryst. A39, 876-881'
_refine_ls_abs_structure_Flack -0.02(2)
_refine_ls_extinction_method none
_refine_ls_goodness_of_fit_ref 1.024
_refine_ls_hydrogen_treatment constr
_refine_ls_matrix_type full
_refine_ls_number_parameters 330
_refine_ls_number_reflns 4743
_refine_ls_number_restraints 1
_refine_ls_restrained_S_all 1.023
_refine_ls_R_factor_all 0.0289
_refine_ls_R_factor_gt 0.0261
_refine_ls_shift/su_max 0.001
_refine_ls_shift/su_mean 0.000
_refine_ls_structure_factor_coef Fsqd
_refine_ls_weighting_details 'calc w=1/[\s^2^(Fo^2^)+(0.0332P)^2^+0.0000P] where P=(Fo^2^+2Fc^2^)/3'
_refine_ls_weighting_scheme calc
_refine_ls_wR_factor_gt 0.0686
_refine_ls_wR_factor_ref 0.0696
_reflns_number_gt 4306
_reflns_number_total 4743
_reflns_threshold_expression >2sigma(I)
_cod_data_source_file c3sc51206a.txt
_cod_data_source_block Pd-sox
_cod_depositor_comments
;
The following automatic conversions were performed:

'_exptl_absorpt_correction_type' value 'Multi-scan' changed to
'multi-scan' according to
/usr/data/users/saulius/automatic-downloads/retrospective/RSC/lib/dictionaries/cif_core.dic
dictionary named 'cif_core.dic' version 2.4.2 from 2011-04-26.

Automatic conversion script
Id: cif_fix_values 2281 2013-09-26 08:29:07Z andrius 
;
_cod_original_sg_symbol_H-M P21
_cod_database_code 1514801

loop_
_symmetry_equiv_pos_as_xyz
'x, y, z'
'-x, y+1/2, -z'

loop_
_atom_site_label
_atom_site_type_symbol
_atom_site_fract_x
_atom_site_fract_y
_atom_site_fract_z
_atom_site_U_iso_or_equiv
_atom_site_adp_type
_atom_site_occupancy
_atom_site_symmetry_multiplicity
_atom_site_calc_flag
_atom_site_refinement_flags
Pd1 Pd 0.39195(3) 0.212041(18) 0.38195(3) 0.01442(8) Uani 1 1 d .
S1 S 0.21869(10) 0.19856(7) 0.48853(10) 0.0148(2) Uani 1 1 d .
O1 O 0.0620(3) 0.2180(2) 0.4163(3) 0.0182(6) Uani 1 1 d .
C1 C 0.2807(4) 0.2598(3) 0.6456(4) 0.0156(9) Uani 1 1 d .
C2 C 0.2806(4) 0.2232(3) 0.7717(4) 0.0175(9) Uani 1 1 d .
H1 H 0.2525 0.1636 0.7779 0.021 Uiso 1 1 calc R
C3 C 0.3229(5) 0.2769(3) 0.8883(4) 0.0210(10) Uani 1 1 d .
H2 H 0.3236 0.2533 0.9755 0.025 Uiso 1 1 calc R
C4 C 0.3641(5) 0.3637(3) 0.8802(5) 0.0240(10) Uani 1 1 d .
C5 C 0.3646(5) 0.3979(3) 0.7515(5) 0.0246(10) Uani 1 1 d .
H3 H 0.3938 0.4572 0.7449 0.030 Uiso 1 1 calc R
C6 C 0.3229(5) 0.3460(3) 0.6347(5) 0.0211(10) Uani 1 1 d .
H4 H 0.3232 0.3692 0.5475 0.025 Uiso 1 1 calc R
C7 C 0.4084(6) 0.4205(3) 1.0088(5) 0.0357(12) Uani 1 1 d .
H5 H 0.3190 0.4368 1.0345 0.053 Uiso 1 1 calc R
H6 H 0.4581 0.4739 0.9904 0.053 Uiso 1 1 calc R
H7 H 0.4770 0.3876 1.0850 0.053 Uiso 1 1 calc R
C8 C 0.2275(5) 0.0870(3) 0.5466(4) 0.0171(9) Uani 1 1 d .
C9 C 0.0919(5) 0.0463(3) 0.5339(5) 0.0201(9) Uani 1 1 d .
H8 H 0.0010 0.0779 0.4990 0.024 Uiso 1 1 calc R
C10 C 0.0903(5) -0.0415(3) 0.5730(5) 0.0233(10) Uani 1 1 d .
H9 H -0.0020 -0.0698 0.5662 0.028 Uiso 1 1 calc R
C11 C 0.2230(5) -0.0878(3) 0.6217(4) 0.0226(10) Uani 1 1 d .
H10 H 0.2213 -0.1480 0.6473 0.027 Uiso 1 1 calc R
C12 C 0.3578(5) -0.0467(3) 0.6333(4) 0.0194(9) Uani 1 1 d .
H11 H 0.4483 -0.0788 0.6672 0.023 Uiso 1 1 calc R
C13 C 0.3621(5) 0.0406(3) 0.5962(4) 0.0176(9) Uani 1 1 d .
C14 C 0.5077(4) 0.0804(3) 0.6073(4) 0.0168(9) Uani 1 1 d .
N1 N 0.5360(4) 0.1465(2) 0.5384(3) 0.0153(7) Uani 1 1 d .
C15 C 0.6997(5) 0.1629(3) 0.5859(5) 0.0184(9) Uani 1 1 d .
H12 H 0.7376 0.1647 0.5033 0.022 Uiso 1 1 calc R
C16 C 0.7570(5) 0.0791(3) 0.6682(5) 0.0258(11) Uani 1 1 d .
H13 H 0.7986 0.0378 0.6134 0.031 Uiso 1 1 calc R
H14 H 0.8353 0.0930 0.7558 0.031 Uiso 1 1 calc R
O2 O 0.6245(3) 0.04160(19) 0.6959(3) 0.0243(7) Uani 1 1 d .
C17 C 0.7380(5) 0.2493(3) 0.6642(5) 0.0186(9) Uani 1 1 d .
H15 H 0.6799 0.2972 0.6038 0.022 Uiso 1 1 calc R
C18 C 0.6971(5) 0.2498(3) 0.8007(5) 0.0246(10) Uani 1 1 d .
H16 H 0.5946 0.2282 0.7836 0.037 Uiso 1 1 calc R
H17 H 0.7045 0.3099 0.8373 0.037 Uiso 1 1 calc R
H18 H 0.7660 0.2114 0.8683 0.037 Uiso 1 1 calc R
C19 C 0.9036(5) 0.2690(3) 0.6915(5) 0.0260(11) Uani 1 1 d .
H19 H 0.9629 0.2220 0.7487 0.039 Uiso 1 1 calc R
H20 H 0.9277 0.3254 0.7402 0.039 Uiso 1 1 calc R
H21 H 0.9266 0.2722 0.6032 0.039 Uiso 1 1 calc R
O3 O 0.5594(3) 0.23768(18) 0.2981(3) 0.0224(8) Uani 1 1 d .
C20 C 0.5773(5) 0.1800(3) 0.2153(5) 0.0214(10) Uani 1 1 d .
O4 O 0.5045(4) 0.1117(2) 0.1842(4) 0.0386(9) Uani 1 1 d .
C21 C 0.6992(5) 0.2001(4) 0.1489(5) 0.0337(12) Uani 1 1 d .
H22 H 0.6901 0.1599 0.0710 0.051 Uiso 1 1 calc R
H23 H 0.7972 0.1923 0.2176 0.051 Uiso 1 1 calc R
H24 H 0.6890 0.2611 0.1154 0.051 Uiso 1 1 calc R
O5 O 0.2487(3) 0.25754(18) 0.2092(3) 0.0206(7) Uani 1 1 d .
C22 C 0.1784(5) 0.3295(3) 0.2137(4) 0.0175(9) Uani 1 1 d .
O6 O 0.2012(4) 0.37840(19) 0.3123(3) 0.0257(7) Uani 1 1 d .
C23 C 0.0550(6) 0.3473(4) 0.0800(6) 0.0374(14) Uani 1 1 d .
H25 H -0.0423 0.3358 0.0943 0.056 Uiso 1 1 calc R
H26 H 0.0678 0.3086 0.0067 0.056 Uiso 1 1 calc R
H27 H 0.0599 0.4089 0.0527 0.056 Uiso 1 1 calc R
C24 C 0.1828(5) 0.0633(3) 0.0967(5) 0.0276(11) Uani 1 1 d .
H28 H 0.2462 0.1171 0.1240 0.033 Uiso 1 1 calc R
Cl1 Cl 0.20567(18) 0.02178(10) -0.05762(14) 0.0475(4) Uani 1 1 d .
Cl2 Cl -0.00457(17) 0.09251(11) 0.0725(2) 0.0585(5) Uani 1 1 d .
Cl3 Cl 0.23779(16) -0.01350(8) 0.22975(14) 0.0424(3) Uani 1 1 d .

loop_
_atom_site_aniso_label
_atom_site_aniso_U_11
_atom_site_aniso_U_22
_atom_site_aniso_U_33
_atom_site_aniso_U_23
_atom_site_aniso_U_13
_atom_site_aniso_U_12
Pd1 0.01511(14) 0.01608(14) 0.01372(14) 0.00112(16) 0.00681(11) 0.00082(16)
S1 0.0137(4) 0.0181(6) 0.0136(4) 0.0002(5) 0.0056(4) 0.0021(5)
O1 0.0134(12) 0.0218(14) 0.0184(13) 0.0007(16) 0.0030(10) -0.0001(16)
C1 0.011(2) 0.021(2) 0.016(2) -0.0030(17) 0.0058(17) 0.0027(17)
C2 0.0128(18) 0.025(3) 0.0173(19) 0.002(2) 0.0077(15) 0.000(2)
C3 0.014(2) 0.034(3) 0.017(2) 0.0046(19) 0.0066(19) -0.0016(19)
C4 0.022(2) 0.031(3) 0.020(2) -0.0042(19) 0.008(2) 0.000(2)
C5 0.029(3) 0.021(2) 0.025(3) -0.003(2) 0.010(2) -0.005(2)
C6 0.026(3) 0.024(3) 0.018(2) -0.001(2) 0.013(2) 0.001(2)
C7 0.046(3) 0.039(3) 0.021(3) -0.012(2) 0.009(2) -0.015(3)
C8 0.020(2) 0.018(2) 0.015(2) 0.0011(17) 0.0080(19) -0.0002(18)
C9 0.020(2) 0.019(2) 0.022(2) -0.0011(18) 0.0081(19) -0.0026(18)
C10 0.024(2) 0.022(2) 0.028(3) 0.000(2) 0.014(2) -0.009(2)
C11 0.034(3) 0.020(2) 0.017(2) 0.0002(19) 0.013(2) -0.001(2)
C12 0.023(2) 0.022(2) 0.016(2) 0.0035(18) 0.0093(19) 0.0042(19)
C13 0.019(2) 0.020(2) 0.016(2) -0.0005(18) 0.0089(19) -0.0010(19)
C14 0.014(2) 0.015(2) 0.021(2) -0.0006(17) 0.0044(19) 0.0046(17)
N1 0.0140(18) 0.0179(17) 0.0157(19) 0.0009(15) 0.0071(15) 0.0021(15)
C15 0.013(2) 0.023(2) 0.021(2) 0.0025(18) 0.008(2) 0.0064(18)
C16 0.016(2) 0.028(3) 0.035(3) 0.008(2) 0.011(2) 0.005(2)
O2 0.0154(16) 0.0258(17) 0.0327(18) 0.0125(14) 0.0086(14) 0.0048(13)
C17 0.013(2) 0.024(2) 0.021(2) 0.0047(19) 0.008(2) 0.0046(18)
C18 0.016(2) 0.038(2) 0.020(2) 0.0011(19) 0.0057(19) 0.0034(19)
C19 0.022(2) 0.037(3) 0.021(2) 0.002(2) 0.010(2) -0.002(2)
O3 0.0204(16) 0.030(2) 0.0200(16) 0.0035(13) 0.0113(14) -0.0027(13)
C20 0.015(2) 0.020(2) 0.026(3) 0.0022(19) 0.002(2) 0.0002(17)
O4 0.040(2) 0.0313(19) 0.055(3) -0.0152(17) 0.0303(19) -0.0055(17)
C21 0.034(2) 0.047(3) 0.029(2) 0.002(3) 0.022(2) 0.001(3)
O5 0.0253(17) 0.0214(15) 0.0159(16) 0.0020(13) 0.0074(14) 0.0045(13)
C22 0.024(2) 0.014(2) 0.019(2) 0.0024(18) 0.011(2) 0.0022(19)
O6 0.0361(19) 0.0183(15) 0.0243(19) 0.0005(13) 0.0114(16) 0.0055(14)
C23 0.043(3) 0.030(3) 0.032(3) 0.008(2) 0.002(3) 0.018(3)
C24 0.029(3) 0.021(2) 0.034(3) -0.004(2) 0.011(2) 0.000(2)
Cl1 0.0697(10) 0.0466(8) 0.0362(8) -0.0109(6) 0.0309(8) -0.0228(7)
Cl2 0.0337(8) 0.0563(10) 0.0759(12) -0.0227(9) 0.0015(8) 0.0088(7)
Cl3 0.0478(8) 0.0428(7) 0.0366(8) 0.0108(6) 0.0126(7) -0.0022(6)

loop_
_atom_type_symbol
_atom_type_description
_atom_type_scat_dispersion_real
_atom_type_scat_dispersion_imag
_atom_type_scat_source
C C 0.0033 0.0016 'International Tables Vol C Tables 4.2.6.8 and 6.1.1.4'
H H 0.0000 0.0000 'International Tables Vol C Tables 4.2.6.8 and 6.1.1.4'
N N 0.0061 0.0033 'International Tables Vol C Tables 4.2.6.8 and 6.1.1.4'
O O 0.0106 0.0060 'International Tables Vol C Tables 4.2.6.8 and 6.1.1.4'
S S 0.1246 0.1234 'International Tables Vol C Tables 4.2.6.8 and 6.1.1.4'
Pd Pd -0.9988 1.0072 'International Tables Vol C Tables 4.2.6.8 and 6.1.1.4'
Cl Cl 0.1484 0.1585 'International Tables Vol C Tables 4.2.6.8 and 6.1.1.4'

loop_
_geom_angle_atom_site_label_1
_geom_angle_atom_site_label_2
_geom_angle_atom_site_label_3
_geom_angle
O5 Pd1 N1 170.04(12)
O5 Pd1 O3 88.34(12)
N1 Pd1 O3 90.07(12)
O5 Pd1 S1 93.31(9)
N1 Pd1 S1 89.43(10)
O3 Pd1 S1 173.08(9)
O1 S1 C1 110.65(18)
O1 S1 C8 107.26(19)
C1 S1 C8 103.4(2)
O1 S1 Pd1 120.85(11)
C1 S1 Pd1 107.07(14)
C8 S1 Pd1 106.21(14)
C6 C1 C2 122.0(4)
C6 C1 S1 116.7(3)
C2 C1 S1 121.3(3)
C3 C2 C1 117.7(4)
C3 C2 H1 121.1
C1 C2 H1 121.1
C4 C3 C2 121.5(4)
C4 C3 H2 119.2
C2 C3 H2 119.2
C3 C4 C5 119.0(4)
C3 C4 C7 120.2(4)
C5 C4 C7 120.7(4)
C6 C5 C4 120.4(4)
C6 C5 H3 119.8
C4 C5 H3 119.8
C5 C6 C1 119.2(4)
C5 C6 H4 120.4
C1 C6 H4 120.4
C4 C7 H5 109.5
C4 C7 H6 109.5
H5 C7 H6 109.5
C4 C7 H7 109.5
H5 C7 H7 109.5
H6 C7 H7 109.5
C9 C8 C13 120.9(4)
C9 C8 S1 116.2(3)
C13 C8 S1 122.9(3)
C8 C9 C10 119.2(4)
C8 C9 H8 120.4
C10 C9 H8 120.4
C11 C10 C9 120.2(4)
C11 C10 H9 119.9
C9 C10 H9 119.9
C12 C11 C10 120.1(4)
C12 C11 H10 119.9
C10 C11 H10 119.9
C13 C12 C11 120.7(4)
C13 C12 H11 119.7
C11 C12 H11 119.7
C12 C13 C8 118.9(4)
C12 C13 C14 118.5(4)
C8 C13 C14 122.6(4)
N1 C14 O2 116.5(4)
N1 C14 C13 127.9(4)
O2 C14 C13 115.5(4)
C14 N1 C15 108.3(3)
C14 N1 Pd1 127.6(3)
C15 N1 Pd1 124.0(3)
N1 C15 C17 112.0(3)
N1 C15 C16 101.5(3)
C17 C15 C16 116.4(4)
N1 C15 H12 108.9
C17 C15 H12 108.9
C16 C15 H12 108.9
O2 C16 C15 104.3(3)
O2 C16 H13 110.9
C15 C16 H13 110.9
O2 C16 H14 110.9
C15 C16 H14 110.9
H13 C16 H14 108.9
C14 O2 C16 105.9(3)
C15 C17 C19 109.5(3)
C15 C17 C18 112.8(4)
C19 C17 C18 110.5(4)
C15 C17 H15 108.0
C19 C17 H15 108.0
C18 C17 H15 108.0
C17 C18 H16 109.5
C17 C18 H17 109.5
H16 C18 H17 109.5
C17 C18 H18 109.5
H16 C18 H18 109.5
H17 C18 H18 109.5
C17 C19 H19 109.5
C17 C19 H20 109.5
H19 C19 H20 109.5
C17 C19 H21 109.5
H19 C19 H21 109.5
H20 C19 H21 109.5
C20 O3 Pd1 114.7(3)
O4 C20 O3 125.7(4)
O4 C20 C21 119.4(5)
O3 C20 C21 115.0(4)
C20 C21 H22 109.5
C20 C21 H23 109.5
H22 C21 H23 109.5
C20 C21 H24 109.5
H22 C21 H24 109.5
H23 C21 H24 109.5
C22 O5 Pd1 119.0(3)
O6 C22 O5 125.8(4)
O6 C22 C23 121.6(4)
O5 C22 C23 112.5(4)
C22 C23 H25 109.5
C22 C23 H26 109.5
H25 C23 H26 109.5
C22 C23 H27 109.5
H25 C23 H27 109.5
H26 C23 H27 109.5
Cl3 C24 Cl1 111.1(3)
Cl3 C24 Cl2 109.4(3)
Cl1 C24 Cl2 110.4(3)
Cl3 C24 H28 108.6
Cl1 C24 H28 108.6
Cl2 C24 H28 108.6

loop_
_geom_bond_atom_site_label_1
_geom_bond_atom_site_label_2
_geom_bond_distance
Pd1 O5 1.983(3)
Pd1 N1 2.011(3)
Pd1 O3 2.031(3)
Pd1 S1 2.2090(10)
S1 O1 1.463(3)
S1 C1 1.781(4)
S1 C8 1.786(4)
C1 C6 1.380(6)
C1 C2 1.390(5)
C2 C3 1.389(6)
C2 H1 0.9500
C3 C4 1.383(6)
C3 H2 0.9500
C4 C5 1.401(6)
C4 C7 1.510(6)
C5 C6 1.376(6)
C5 H3 0.9500
C6 H4 0.9500
C7 H5 0.9800
C7 H6 0.9800
C7 H7 0.9800
C8 C9 1.385(6)
C8 C13 1.401(6)
C9 C10 1.391(6)
C9 H8 0.9500
C10 C11 1.385(6)
C10 H9 0.9500
C11 C12 1.383(6)
C11 H10 0.9500
C12 C13 1.381(6)
C12 H11 0.9500
C13 C14 1.466(6)
C14 N1 1.293(5)
C14 O2 1.329(5)
N1 C15 1.486(5)
C15 C17 1.519(6)
C15 C16 1.526(6)
C15 H12 1.0000
C16 O2 1.467(5)
C16 H13 0.9900
C16 H14 0.9900
C17 C19 1.523(6)
C17 C18 1.538(6)
C17 H15 1.0000
C18 H16 0.9800
C18 H17 0.9800
C18 H18 0.9800
C19 H19 0.9800
C19 H20 0.9800
C19 H21 0.9800
O3 C20 1.256(5)
C20 O4 1.230(5)
C20 C21 1.517(6)
C21 H22 0.9800
C21 H23 0.9800
C21 H24 0.9800
O5 C22 1.283(5)
C22 O6 1.209(5)
C22 C23 1.519(7)
C23 H25 0.9800
C23 H26 0.9800
C23 H27 0.9800
C24 Cl3 1.738(5)
C24 Cl1 1.753(5)
C24 Cl2 1.757(5)
C24 H28 1.0000

loop_
_geom_torsion_atom_site_label_1
_geom_torsion_atom_site_label_2
_geom_torsion_atom_site_label_3
_geom_torsion_atom_site_label_4
_geom_torsion
O5 Pd1 S1 O1 3.23(18)
N1 Pd1 S1 O1 -167.19(19)
O5 Pd1 S1 C1 -124.59(17)
N1 Pd1 S1 C1 64.99(17)
O5 Pd1 S1 C8 125.47(17)
N1 Pd1 S1 C8 -44.95(18)
O1 S1 C1 C6 -81.7(4)
C8 S1 C1 C6 163.7(3)
Pd1 S1 C1 C6 51.8(3)
O1 S1 C1 C2 95.7(4)
C8 S1 C1 C2 -18.8(4)
Pd1 S1 C1 C2 -130.7(3)
C6 C1 C2 C3 0.8(6)
S1 C1 C2 C3 -176.5(3)
C1 C2 C3 C4 -0.1(6)
C2 C3 C4 C5 -0.7(7)
C2 C3 C4 C7 179.5(4)
C3 C4 C5 C6 0.8(7)
C7 C4 C5 C6 -179.5(4)
C4 C5 C6 C1 0.0(7)
C2 C1 C6 C5 -0.7(7)
S1 C1 C6 C5 176.7(3)
O1 S1 C8 C9 -9.6(4)
C1 S1 C8 C9 107.4(3)
Pd1 S1 C8 C9 -140.1(3)
O1 S1 C8 C13 167.4(3)
C1 S1 C8 C13 -75.6(4)
Pd1 S1 C8 C13 36.9(4)
C13 C8 C9 C10 0.9(6)
S1 C8 C9 C10 177.9(3)
C8 C9 C10 C11 -1.1(6)
C9 C10 C11 C12 0.7(6)
C10 C11 C12 C13 -0.2(6)
C11 C12 C13 C8 0.0(6)
C11 C12 C13 C14 -178.5(4)
C9 C8 C13 C12 -0.4(6)
S1 C8 C13 C12 -177.2(3)
C9 C8 C13 C14 178.1(4)
S1 C8 C13 C14 1.3(6)
C12 C13 C14 N1 154.3(4)
C8 C13 C14 N1 -24.2(7)
C12 C13 C14 O2 -23.3(6)
C8 C13 C14 O2 158.2(4)
O2 C14 N1 C15 -2.6(5)
C13 C14 N1 C15 179.8(4)
O2 C14 N1 Pd1 172.6(3)
C13 C14 N1 Pd1 -4.9(6)
O3 Pd1 N1 C14 -149.2(3)
S1 Pd1 N1 C14 37.7(3)
O3 Pd1 N1 C15 25.3(3)
S1 Pd1 N1 C15 -147.8(3)
C14 N1 C15 C17 -111.8(4)
Pd1 N1 C15 C17 72.8(4)
C14 N1 C15 C16 13.1(4)
Pd1 N1 C15 C16 -162.4(3)
N1 C15 C16 O2 -17.9(4)
C17 C15 C16 O2 103.9(4)
N1 C14 O2 C16 -9.8(5)
C13 C14 O2 C16 168.1(4)
C15 C16 O2 C14 17.3(5)
N1 C15 C17 C19 -171.7(4)
C16 C15 C17 C19 72.2(5)
N1 C15 C17 C18 64.8(4)
C16 C15 C17 C18 -51.3(5)
O5 Pd1 O3 C20 -81.0(3)
N1 Pd1 O3 C20 89.2(3)
Pd1 O3 C20 O4 -0.8(6)
Pd1 O3 C20 C21 178.3(3)
O3 Pd1 O5 C22 -112.5(3)
S1 Pd1 O5 C22 60.8(3)
Pd1 O5 C22 O6 7.7(6)
Pd1 O5 C22 C23 -170.4(3)
